data_7249393
loop_
_publ_author_name
'Thomas, Jarrod R.'
'Mifsud, Jonathan T.'
'Sulway, Scott A.'

_publ_section_title
;
 Optimised syntheses and purifications of 3-aryl/heterocyclic dihydrobis-
 and hydrotris-(pyrazolyl)borate ligands as their alkali salts
;
_journal_issue 42
_journal_name_full 'RSC Advances'
_journal_page_first 30713
_journal_page_last 30718
_journal_paper_doi 10.1039/D4RA05723F
_journal_volume 14
_journal_year 2024
_chemical_formula_moiety 'C33 H31 B N9 Na'
_chemical_formula_sum 'C33 H31 B N9 Na'
_chemical_formula_weight 587.47
_space_group_crystal_system trigonal
_space_group_IT_number 147
_space_group_name_Hall '-P 3'
_space_group_name_H-M_alt 'P -3'
_atom_sites_solution_hydrogens geom
_atom_sites_solution_primary dual
_audit_creation_date 2023-12-20
_audit_creation_method
;
Olex2 1.3
(compiled 2020.11.12 svn.r5f609507 for OlexSys, GUI svn.r6408)
;
_audit_update_record
;
2024-05-22 deposited with the CCDC.	2024-09-13 downloaded from the CCDC.
;
_cell_angle_alpha 90
_cell_angle_beta 90
_cell_angle_gamma 120
_cell_formula_units_Z 2
_cell_length_a 14.9362(3)
_cell_length_b 14.9362(3)
_cell_length_c 8.0716(3)
_cell_measurement_reflns_used 9319
_cell_measurement_temperature 100.0
_cell_measurement_theta_max 28.278
_cell_measurement_theta_min 2.728
_cell_volume 1559.45(7)
_computing_cell_refinement 'SAINT V8.40B (?, 2016)'
_computing_data_reduction 'SAINT V8.40B (?, 2016)'
_computing_molecular_graphics 'Olex2 1.3 (Dolomanov et al., 2009)'
_computing_publication_material 'Olex2 1.3 (Dolomanov et al., 2009)'
_computing_structure_refinement 'XL  (Sheldrick, 2008)'
_computing_structure_solution 'SHELXT 2018/2 (Sheldrick, 2018)'
_diffrn_ambient_temperature 100.0
_diffrn_measured_fraction_theta_full 0.994
_diffrn_measured_fraction_theta_max 0.995
_diffrn_measurement_device_type 'Bruker D8Quest'
_diffrn_radiation_type MoK\a
_diffrn_radiation_wavelength 0.71073
_diffrn_reflns_av_R_equivalents 0.0520
_diffrn_reflns_av_unetI/netI 0.0272
_diffrn_reflns_Laue_measured_fraction_full 0.994
_diffrn_reflns_Laue_measured_fraction_max 0.995
_diffrn_reflns_limit_h_max 19
_diffrn_reflns_limit_h_min -19
_diffrn_reflns_limit_k_max 19
_diffrn_reflns_limit_k_min -19
_diffrn_reflns_limit_l_max 10
_diffrn_reflns_limit_l_min -10
_diffrn_reflns_number 19605
_diffrn_reflns_point_group_measured_fraction_full 0.994
_diffrn_reflns_point_group_measured_fraction_max 0.995
_diffrn_reflns_theta_full 25.242
_diffrn_reflns_theta_max 28.278
_diffrn_reflns_theta_min 2.727
_diffrn_source_current 1.4
_diffrn_source_power 0.07
_diffrn_source_voltage 50.0
_exptl_absorpt_coefficient_mu 0.090
_exptl_absorpt_correction_T_max 0.7457
_exptl_absorpt_correction_T_min 0.6043
_exptl_absorpt_correction_type multi-scan
_exptl_absorpt_process_details
;
SADABS-2016/2 (Bruker,2016/2) was used for absorption correction.
wR2(int) was 0.1053 before and 0.0633 after correction.
The Ratio of minimum to maximum transmission is 0.8104.
The \l/2 correction factor is Not present.
;
_exptl_crystal_colour 'clear colourless'
_exptl_crystal_colour_lustre clear
_exptl_crystal_colour_primary colourless
_exptl_crystal_density_diffrn 1.251
_exptl_crystal_description block
_exptl_crystal_F_000 616
_exptl_crystal_size_max 0.2
_exptl_crystal_size_mid 0.1
_exptl_crystal_size_min 0.05
_refine_diff_density_max 0.298
_refine_diff_density_min -0.303
_refine_diff_density_rms 0.052
_refine_ls_extinction_method none
_refine_ls_goodness_of_fit_ref 1.099
_refine_ls_hydrogen_treatment constr
_refine_ls_matrix_type full
_refine_ls_number_parameters 144
_refine_ls_number_reflns 2580
_refine_ls_number_restraints 0
_refine_ls_restrained_S_all 1.099
_refine_ls_R_factor_all 0.0603
_refine_ls_R_factor_gt 0.0439
_refine_ls_shift/su_max 0.000
_refine_ls_shift/su_mean 0.000
_refine_ls_structure_factor_coef Fsqd
_refine_ls_weighting_details 'w=1/[\s^2^(Fo^2^)+(0.0335P)^2^+1.1897P] where P=(Fo^2^+2Fc^2^)/3'
_refine_ls_weighting_scheme calc
_refine_ls_wR_factor_gt 0.0983
_refine_ls_wR_factor_ref 0.1156
_reflns_Friedel_coverage 0.000
_reflns_number_gt 2125
_reflns_number_total 2580
_reflns_threshold_expression 'I > 2\s(I)'
_cod_data_source_file d4ra05723f2.cif
_cod_data_source_block jrt_natpph_231109_0m_a
_cod_original_cell_volume 1559.45(9)
_cod_database_code 7249393
_shelx_shelxl_version_number 2019/1
_shelx_space_group_comment
;
The symmetry employed for this shelxl refinement is uniquely defined
by the following loop, which should always be used as a source of
symmetry information in preference to the above space-group names.
They are only intended as comments.
;
_shelx_estimated_absorpt_t_max 0.996
_shelx_estimated_absorpt_t_min 0.982
_olex2_refinement_description
;
1. Fixed Uiso
 At 1.2 times of:
  All B(H) groups, All C(H) groups
 At 1.5 times of:
  All C(H,H,H) groups
2. Others
 Fixed Sof: C11(0.5) H11A(0.5) H11B(0.5) H11C(0.5) C11A(0.5) H11D(0.5)
 H11E(0.5) H11F(0.5)
3.a Ternary CH refined with riding coordinates:
 B1(H1A)
3.b Aromatic/amide H refined with riding coordinates:
 C1(H1), C9(H9), C5(H5), C2(H2), C8(H8), C7(H7), C6(H6)
3.c Idealised Me refined as rotating group:
 C11(H11A,H11B,H11C), C11A(H11D,H11E,H11F)
;
_olex2_submission_special_instructions 'No special instructions were received'

loop_
_space_group_symop_operation_xyz
'x, y, z'
'-y, x-y, z'
'-x+y, -x, z'
'-x, -y, -z'
'y, -x+y, -z'
'x-y, x, -z'

loop_
_atom_site_label
_atom_site_type_symbol
_atom_site_fract_x
_atom_site_fract_y
_atom_site_fract_z
_atom_site_U_iso_or_equiv
_atom_site_adp_type
_atom_site_occupancy
_atom_site_site_symmetry_order
_atom_site_calc_flag
_atom_site_refinement_flags_posn
_atom_site_refinement_flags_adp
_atom_site_refinement_flags_occupancy
_atom_site_disorder_assembly
_atom_site_disorder_group
Na1 Na 0.666667 0.333333 0.63287(11) 0.0170(2) Uani 1 3 d S T P . .
N1 N 0.55403(9) 0.29360(8) 0.26944(14) 0.0155(2) Uani 1 1 d . . . . .
N2 N 0.51833(9) 0.26957(9) 0.42844(14) 0.0161(2) Uani 1 1 d . . . . .
N3 N 0.84589(10) 0.43745(10) 0.77442(16) 0.0249(3) Uani 1 1 d . . . . .
C3 C 0.41682(10) 0.23930(10) 0.41975(16) 0.0162(3) Uani 1 1 d . . . . .
C4 C 0.34844(10) 0.20169(10) 0.56572(16) 0.0163(3) Uani 1 1 d . . . . .
C1 C 0.47693(10) 0.27876(11) 0.16507(17) 0.0187(3) Uani 1 1 d . . . . .
H1 H 0.483204 0.290003 0.048770 0.022 Uiso 1 1 calc R U . . .
C9 C 0.37532(11) 0.16711(10) 0.70777(17) 0.0191(3) Uani 1 1 d . . . . .
H9 H 0.440436 0.170398 0.713169 0.023 Uiso 1 1 calc R U . . .
C5 C 0.25205(11) 0.19623(11) 0.56078(18) 0.0199(3) Uani 1 1 d . . . . .
H5 H 0.232706 0.219842 0.465400 0.024 Uiso 1 1 calc R U . . .
C2 C 0.38806(11) 0.24468(11) 0.25602(17) 0.0198(3) Uani 1 1 d . . . . .
H2 H 0.321615 0.228312 0.216771 0.024 Uiso 1 1 calc R U . . .
C8 C 0.30782(12) 0.12794(11) 0.84129(18) 0.0220(3) Uani 1 1 d . . . . .
H8 H 0.327057 0.104757 0.937298 0.026 Uiso 1 1 calc R U . . .
C7 C 0.21228(12) 0.12255(11) 0.83490(19) 0.0246(3) Uani 1 1 d . . . . .
H7 H 0.166216 0.095754 0.926308 0.029 Uiso 1 1 calc R U . . .
C6 C 0.18441(11) 0.15650(12) 0.6944(2) 0.0248(3) Uani 1 1 d . . . . .
H6 H 0.119001 0.152592 0.689490 0.030 Uiso 1 1 calc R U . . .
C10 C 0.92894(13) 0.49872(13) 0.7554(3) 0.0350(4) Uani 1 1 d . . . . .
B1 B 0.666667 0.333333 0.2138(3) 0.0158(5) Uani 1 3 d S T P . .
H1A H 0.666667 0.333333 0.089910 0.019 Uiso 1 3 calc R U P . .
C11 C 1.0337(3) 0.5840(3) 0.7771(7) 0.0428(10) Uani 0.5 1 d . . P A 1
H11A H 1.036229 0.649105 0.749402 0.064 Uiso 0.5 1 calc R U P A 1
H11B H 1.080517 0.574256 0.704022 0.064 Uiso 0.5 1 calc R U P A 1
H11C H 1.054968 0.586150 0.892569 0.064 Uiso 0.5 1 calc R U P A 1
C11A C 1.0352(3) 0.5718(3) 0.6759(7) 0.0421(10) Uani 0.5 1 d . . P A 2
H11D H 1.067854 0.531841 0.642141 0.063 Uiso 0.5 1 calc R U P A 2
H11E H 1.079412 0.624533 0.756600 0.063 Uiso 0.5 1 calc R U P A 2
H11F H 1.025618 0.605402 0.578635 0.063 Uiso 0.5 1 calc R U P A 2

loop_
_atom_site_aniso_label
_atom_site_aniso_U_11
_atom_site_aniso_U_22
_atom_site_aniso_U_33
_atom_site_aniso_U_23
_atom_site_aniso_U_13
_atom_site_aniso_U_12
Na1 0.0167(3) 0.0167(3) 0.0176(4) 0.000 0.000 0.00835(14)
N1 0.0151(5) 0.0158(5) 0.0150(5) 0.0003(4) -0.0006(4) 0.0073(4)
N2 0.0158(5) 0.0164(5) 0.0164(5) 0.0004(4) 0.0014(4) 0.0082(4)
N3 0.0257(7) 0.0231(6) 0.0277(7) -0.0020(5) -0.0003(5) 0.0135(6)
C3 0.0151(6) 0.0143(6) 0.0186(6) -0.0010(5) -0.0011(5) 0.0069(5)
C4 0.0160(6) 0.0126(6) 0.0197(6) -0.0021(5) -0.0009(5) 0.0067(5)
C1 0.0186(6) 0.0198(6) 0.0171(6) 0.0011(5) -0.0030(5) 0.0093(5)
C9 0.0173(6) 0.0162(6) 0.0216(7) -0.0004(5) -0.0012(5) 0.0066(5)
C5 0.0198(7) 0.0185(6) 0.0240(7) 0.0019(5) 0.0013(5) 0.0114(5)
C2 0.0159(6) 0.0222(7) 0.0209(7) 0.0014(5) -0.0019(5) 0.0092(5)
C8 0.0253(7) 0.0189(6) 0.0193(7) 0.0006(5) -0.0002(5) 0.0091(6)
C7 0.0272(7) 0.0213(7) 0.0249(7) 0.0026(5) 0.0090(6) 0.0119(6)
C6 0.0207(7) 0.0228(7) 0.0347(8) 0.0046(6) 0.0079(6) 0.0137(6)
C10 0.0242(8) 0.0207(7) 0.0622(12) 0.0023(7) -0.0089(7) 0.0128(7)
B1 0.0161(7) 0.0161(7) 0.0153(11) 0.000 0.000 0.0081(4)
C11 0.0243(18) 0.032(2) 0.063(3) 0.010(2) -0.008(2) 0.0069(15)
C11A 0.0187(16) 0.0302(19) 0.077(3) 0.007(2) 0.006(2) 0.0119(15)

loop_
_atom_type_symbol
_atom_type_description
_atom_type_scat_dispersion_real
_atom_type_scat_dispersion_imag
_atom_type_scat_source
C C 0.0033 0.0016 'International Tables Vol C Tables 4.2.6.8 and 6.1.1.4'
H H 0.0000 0.0000 'International Tables Vol C Tables 4.2.6.8 and 6.1.1.4'
B B 0.0013 0.0007 'International Tables Vol C Tables 4.2.6.8 and 6.1.1.4'
N N 0.0061 0.0033 'International Tables Vol C Tables 4.2.6.8 and 6.1.1.4'
Na Na 0.0362 0.0249 'International Tables Vol C Tables 4.2.6.8 and 6.1.1.4'

loop_
_geom_angle_atom_site_label_1
_geom_angle_atom_site_label_2
_geom_angle_atom_site_label_3
_geom_angle
_geom_angle_site_symmetry_1
_geom_angle_site_symmetry_3
_geom_angle_publ_flag
N2 Na1 N2 82.22(4) 2_655 3_665 ?
N2 Na1 N2 82.22(4) 2_655 . ?
N2 Na1 N2 82.22(4) 3_665 . ?
N2 Na1 N3 93.05(4) 2_655 . ?
N2 Na1 N3 81.31(4) . 2_655 ?
N2 Na1 N3 163.34(5) 2_655 2_655 ?
N2 Na1 N3 163.34(5) . . ?
N2 Na1 N3 81.31(4) 2_655 3_665 ?
N2 Na1 N3 93.05(4) 3_665 2_655 ?
N2 Na1 N3 163.34(5) 3_665 3_665 ?
N2 Na1 N3 93.05(4) . 3_665 ?
N2 Na1 N3 81.31(4) 3_665 . ?
N3 Na1 N3 102.06(4) . 2_655 ?
N3 Na1 N3 102.06(4) 3_665 . ?
N3 Na1 N3 102.06(4) 3_665 2_655 ?
N2 N1 B1 125.50(13) . . ?
C1 N1 N2 110.68(11) . . ?
C1 N1 B1 123.81(13) . . ?
N1 N2 Na1 111.07(8) . . ?
C3 N2 Na1 141.61(9) . . ?
C3 N2 N1 105.34(10) . . ?
C10 N3 Na1 144.66(14) . . ?
N2 C3 C4 122.29(12) . . ?
N2 C3 C2 110.74(12) . . ?
C2 C3 C4 126.91(12) . . ?
C9 C4 C3 121.65(12) . . ?
C9 C4 C5 118.61(13) . . ?
C5 C4 C3 119.69(12) . . ?
N1 C1 H1 125.9 . . ?
N1 C1 C2 108.29(12) . . ?
C2 C1 H1 125.9 . . ?
C4 C9 H9 119.7 . . ?
C8 C9 C4 120.69(13) . . ?
C8 C9 H9 119.7 . . ?
C4 C5 H5 119.7 . . ?
C6 C5 C4 120.56(13) . . ?
C6 C5 H5 119.7 . . ?
C3 C2 H2 127.5 . . ?
C1 C2 C3 104.94(12) . . ?
C1 C2 H2 127.5 . . ?
C9 C8 H8 119.9 . . ?
C9 C8 C7 120.24(13) . . ?
C7 C8 H8 119.9 . . ?
C8 C7 H7 120.1 . . ?
C6 C7 C8 119.73(13) . . ?
C6 C7 H7 120.1 . . ?
C5 C6 H6 119.9 . . ?
C7 C6 C5 120.17(13) . . ?
C7 C6 H6 119.9 . . ?
N3 C10 C11 164.5(3) . . ?
N3 C10 C11A 163.1(3) . . ?
N1 B1 N1 111.91(9) 2_655 3_665 ?
N1 B1 N1 111.91(9) 3_665 . ?
N1 B1 N1 111.91(9) 2_655 . ?
N1 B1 H1A 106.9 2_655 . ?
N1 B1 H1A 106.9 . . ?
N1 B1 H1A 106.9 3_665 . ?
C10 C11 H11A 109.5 . . ?
C10 C11 H11B 109.5 . . ?
C10 C11 H11C 109.5 . . ?
H11A C11 H11B 109.5 . . ?
H11A C11 H11C 109.5 . . ?
H11B C11 H11C 109.5 . . ?
C10 C11A H11D 109.5 . . ?
C10 C11A H11E 109.5 . . ?
C10 C11A H11F 109.5 . . ?
H11D C11A H11E 109.5 . . ?
H11D C11A H11F 109.5 . . ?
H11E C11A H11F 109.5 . . ?

loop_
_geom_bond_atom_site_label_1
_geom_bond_atom_site_label_2
_geom_bond_distance
_geom_bond_site_symmetry_2
_geom_bond_publ_flag
Na1 N2 2.5355(13) 2_655 ?
Na1 N2 2.5355(13) 3_665 ?
Na1 N2 2.5355(13) . ?
Na1 N3 2.5935(14) . ?
Na1 N3 2.5935(14) 2_655 ?
Na1 N3 2.5935(14) 3_665 ?
N1 N2 1.3671(15) . ?
N1 C1 1.3527(17) . ?
N1 B1 1.5446(13) . ?
N2 C3 1.3499(17) . ?
N3 C10 1.125(2) . ?
C3 C4 1.4742(18) . ?
C3 C2 1.4043(19) . ?
C4 C9 1.3963(19) . ?
C4 C5 1.4013(19) . ?
C1 H1 0.9500 . ?
C1 C2 1.3726(19) . ?
C9 H9 0.9500 . ?
C9 C8 1.389(2) . ?
C5 H5 0.9500 . ?
C5 C6 1.392(2) . ?
C2 H2 0.9500 . ?
C8 H8 0.9500 . ?
C8 C7 1.389(2) . ?
C7 H7 0.9500 . ?
C7 C6 1.388(2) . ?
C6 H6 0.9500 . ?
C10 C11 1.452(4) . ?
C10 C11A 1.546(4) . ?
B1 H1A 1.0000 . ?
C11 H11A 0.9800 . ?
C11 H11B 0.9800 . ?
C11 H11C 0.9800 . ?
C11A H11D 0.9800 . ?
C11A H11E 0.9800 . ?
C11A H11F 0.9800 . ?

loop_
_geom_torsion_atom_site_label_1
_geom_torsion_atom_site_label_2
_geom_torsion_atom_site_label_3
_geom_torsion_atom_site_label_4
_geom_torsion
_geom_torsion_site_symmetry_1
_geom_torsion_site_symmetry_2
_geom_torsion_site_symmetry_3
_geom_torsion_site_symmetry_4
_geom_torsion_publ_flag
Na1 N2 C3 C4 -22.0(2) . . . . ?
Na1 N2 C3 C2 160.71(11) . . . . ?
Na1 N3 C10 C11 147.0(8) . . . . ?
Na1 N3 C10 C11A -25.4(9) . . . . ?
N1 N2 C3 C4 176.90(11) . . . . ?
N1 N2 C3 C2 -0.41(14) . . . . ?
N1 C1 C2 C3 -0.54(15) . . . . ?
N2 N1 C1 C2 0.32(16) . . . . ?
N2 N1 B1 N1 54.57(17) . . . 2_655 ?
N2 N1 B1 N1 -71.98(15) . . . 3_665 ?
N2 C3 C4 C9 -18.75(19) . . . . ?
N2 C3 C4 C5 163.88(12) . . . . ?
N2 C3 C2 C1 0.59(16) . . . . ?
C3 C4 C9 C8 -177.29(12) . . . . ?
C3 C4 C5 C6 177.03(13) . . . . ?
C4 C3 C2 C1 -176.56(13) . . . . ?
C4 C9 C8 C7 0.1(2) . . . . ?
C4 C5 C6 C7 0.5(2) . . . . ?
C1 N1 N2 Na1 -167.51(8) . . . . ?
C1 N1 N2 C3 0.05(14) . . . . ?
C1 N1 B1 N1 107.41(19) . . . 3_665 ?
C1 N1 B1 N1 -126.05(17) . . . 2_655 ?
C9 C4 C5 C6 -0.4(2) . . . . ?
C9 C8 C7 C6 0.0(2) . . . . ?
C5 C4 C9 C8 0.1(2) . . . . ?
C2 C3 C4 C9 158.10(14) . . . . ?
C2 C3 C4 C5 -19.3(2) . . . . ?
C8 C7 C6 C5 -0.3(2) . . . . ?
B1 N1 N2 Na1 11.95(13) . . . . ?
B1 N1 N2 C3 179.51(9) . . . . ?
B1 N1 C1 C2 -179.15(10) . . . . ?
